data_4088717
loop_
_publ_author_name
'Erickson, Jeremy D.'
'Riparetti, Ryan D.'
'Fettinger, James C.'
'Power, Philip P.'

_publ_section_title
;
 Molecular Zinc Species with Ge--Zn and Sn--Zn Bonds: A Reversible
 Insertion of a Stannylene into a Zinc--Carbon Bond
;
_journal_issue 12
_journal_name_full Organometallics
_journal_page_first 2124
_journal_paper_doi 10.1021/acs.organomet.6b00344
_journal_volume 35
_journal_year 2016
_chemical_formula_moiety 'C52 H60 Ge Zn'
_chemical_formula_sum 'C52 H60 Ge Zn'
_chemical_formula_weight 822.96
_space_group_crystal_system monoclinic
_space_group_IT_number 15
_space_group_name_Hall '-C 2yc'
_space_group_name_H-M_alt 'C 1 2/c 1'
_atom_sites_solution_hydrogens geom
_audit_creation_method SHELXL-2014/7
_cell_angle_alpha 90
_cell_angle_beta 94.509(4)
_cell_angle_gamma 90
_cell_formula_units_Z 8
_cell_length_a 47.200(4)
_cell_length_b 11.2440(9)
_cell_length_c 17.3628(14)
_cell_measurement_reflns_used 9923
_cell_measurement_temperature 100(2)
_cell_measurement_theta_max 68.93
_cell_measurement_theta_min 3.29
_cell_volume 9186.2(13)
_computing_cell_refinement 'SAINT (8.34a) (Bruker, 2013)'
_computing_data_collection 'Apex2 (2014.9-1) (Bruker, 2014)'
_computing_data_reduction 'SAINT (8.34a) (Bruker, 2013)'
_computing_molecular_graphics 'Bruker SHELXTL'
_computing_publication_material 'Bruker SHELXTL'
_computing_structure_refinement 'SHELXL-2014/7 (Sheldrick, 2014)'
_computing_structure_solution 'SHELXT (Sheldrick, 2014)'
_diffrn_ambient_temperature 100(2)
_diffrn_measured_fraction_theta_full 0.989
_diffrn_measured_fraction_theta_max 0.990
_diffrn_measurement_device_type 'Bruker APEX-II CCD'
_diffrn_measurement_method '\f and \w scans'
_diffrn_radiation_type CuK\a
_diffrn_radiation_wavelength 1.54178
_diffrn_reflns_av_R_equivalents 0.0656
_diffrn_reflns_av_unetI/netI 0.0743
_diffrn_reflns_Laue_measured_fraction_full 0.989
_diffrn_reflns_Laue_measured_fraction_max 0.990
_diffrn_reflns_limit_h_max 56
_diffrn_reflns_limit_h_min -56
_diffrn_reflns_limit_k_max 12
_diffrn_reflns_limit_k_min -13
_diffrn_reflns_limit_l_max 20
_diffrn_reflns_limit_l_min -20
_diffrn_reflns_number 23439
_diffrn_reflns_point_group_measured_fraction_full 0.989
_diffrn_reflns_point_group_measured_fraction_max 0.990
_diffrn_reflns_theta_full 67.679
_diffrn_reflns_theta_max 68.238
_diffrn_reflns_theta_min 3.757
_exptl_absorpt_coefficient_mu 1.672
_exptl_absorpt_correction_T_max 0.5440
_exptl_absorpt_correction_T_min 0.3880
_exptl_absorpt_correction_type multi-scan
_exptl_absorpt_process_details 'SADABS 2014/5 (Sheldrick, 2014)'
_exptl_crystal_colour Colorless
_exptl_crystal_density_diffrn 1.190
_exptl_crystal_description Block
_exptl_crystal_F_000 3472
_exptl_crystal_size_max 0.220
_exptl_crystal_size_mid 0.220
_exptl_crystal_size_min 0.210
_refine_diff_density_max 1.013
_refine_diff_density_min -0.554
_refine_diff_density_rms 0.086
_refine_ls_extinction_method none
_refine_ls_goodness_of_fit_ref 1.049
_refine_ls_hydrogen_treatment constr
_refine_ls_matrix_type full
_refine_ls_number_parameters 518
_refine_ls_number_reflns 8321
_refine_ls_number_restraints 15
_refine_ls_restrained_S_all 1.048
_refine_ls_R_factor_all 0.1024
_refine_ls_R_factor_gt 0.0924
_refine_ls_shift/su_max 0.001
_refine_ls_shift/su_mean 0.000
_refine_ls_structure_factor_coef Fsqd
_refine_ls_weighting_details 'w=1/[\s^2^(Fo^2^)+(0.1074P)^2^+44.5641P] where P=(Fo^2^+2Fc^2^)/3'
_refine_ls_weighting_scheme calc
_refine_ls_wR_factor_gt 0.2448
_refine_ls_wR_factor_ref 0.2544
_reflns_Friedel_coverage 0.000
_reflns_number_gt 6921
_reflns_number_total 8321
_reflns_threshold_expression 'I > 2\s(I)'
_cod_data_source_file om6b00344_si_002.cif
_cod_data_source_block JE91JCF1MI_SQ
_cod_depositor_comments
;
The following automatic conversions were performed:

data item '_exptl_absorpt_correction_type' value 'Multi-scan' was
changed to 'multi-scan' in accordance with the
/home/saulius/struct/COD-crude-data/automatic-downloads/DataCite-retrospective/ACS/depositions/lib/dictionaries/cif_core.dic
dictionary named 'cif_core.dic' version 2.4.2 last updated on
2011-04-26.

Automatic conversion script
Id: cif_fix_values 6909 2019-04-08 15:41:33Z antanas 
;
_cod_original_sg_symbol_H-M 'C 2/c'
_cod_database_code 4088717
_shelx_shelxl_version_number 2014/7
_shelx_space_group_comment
; 
The symmetry employed for this shelxl refinement is uniquely defined 
by the following loop, which should always be used as a source of 
symmetry information in preference to the above space-group names. 
They are only intended as comments. 
;
_shelx_estimated_absorpt_t_min 0.710
_shelx_estimated_absorpt_t_max 0.720

loop_
_space_group_symop_operation_xyz
'x, y, z'
'-x, y, -z+1/2'
'x+1/2, y+1/2, z'
'-x+1/2, y+1/2, -z+1/2'
'-x, -y, -z'
'x, -y, z-1/2'
'-x+1/2, -y+1/2, -z'
'x+1/2, -y+1/2, z-1/2'

loop_
_atom_site_label
_atom_site_type_symbol
_atom_site_fract_x
_atom_site_fract_y
_atom_site_fract_z
_atom_site_U_iso_or_equiv
_atom_site_adp_type
_atom_site_occupancy
_atom_site_site_symmetry_order
_atom_site_calc_flag
_atom_site_refinement_flags_posn
_atom_site_refinement_flags_adp
_atom_site_refinement_flags_occupancy
_atom_site_disorder_assembly
_atom_site_disorder_group
Ge1 Ge 0.63673(2) 0.71515(6) 0.31263(4) 0.0592(2) Uani 1 1 d . . . . .
Zn1 Zn 0.59015(2) 0.63914(10) 0.28048(7) 0.0962(4) Uani 1 1 d D . . . .
C1 C 0.65684(12) 0.6083(5) 0.3904(3) 0.0634(14) Uani 1 1 d . . . . .
H1A H 0.6756 0.5880 0.3723 0.076 Uiso 1 1 calc R U . . .
H1B H 0.6603 0.6527 0.4395 0.076 Uiso 1 1 calc R U . . .
C2 C 0.64169(19) 0.4953(7) 0.4065(5) 0.103(3) Uani 1 1 d . . . . .
H2A H 0.6385 0.4495 0.3586 0.155 Uiso 1 1 calc R U . . .
H2B H 0.6234 0.5139 0.4266 0.155 Uiso 1 1 calc R U . . .
H2C H 0.6533 0.4485 0.4447 0.155 Uiso 1 1 calc R U . . .
C3 C 0.5591(3) 0.5221(14) 0.2537(16) 0.124(8) Uani 0.59 1 d D U P A 1
H3A H 0.5496 0.5032 0.3011 0.148 Uiso 0.59 1 calc R U P A 1
H3B H 0.5448 0.5599 0.2167 0.148 Uiso 0.59 1 calc R U P A 1
C4 C 0.5687(5) 0.4073(17) 0.2188(16) 0.162(12) Uani 0.59 1 d D U P A 1
H4A H 0.5806 0.4252 0.1764 0.243 Uiso 0.59 1 calc R U P A 1
H4B H 0.5521 0.3613 0.1990 0.243 Uiso 0.59 1 calc R U P A 1
H4C H 0.5798 0.3610 0.2585 0.243 Uiso 0.59 1 calc R U P A 1
C3B C 0.5537(4) 0.575(3) 0.231(2) 0.123(8) Uani 0.41 1 d D U P A 2
H3B1 H 0.5414 0.5515 0.2722 0.147 Uiso 0.41 1 calc R U P A 2
H3B2 H 0.5438 0.6395 0.2008 0.147 Uiso 0.41 1 calc R U P A 2
C4B C 0.5568(9) 0.470(3) 0.179(2) 0.161(12) Uani 0.41 1 d D U P A 2
H4B1 H 0.5471 0.4868 0.1277 0.241 Uiso 0.41 1 calc R U P A 2
H4B2 H 0.5482 0.3996 0.2007 0.241 Uiso 0.41 1 calc R U P A 2
H4B3 H 0.5770 0.4552 0.1732 0.241 Uiso 0.41 1 calc R U P A 2
C5 C 0.63283(12) 0.8754(5) 0.3636(3) 0.0560(12) Uani 1 1 d . . . . .
C6 C 0.60503(12) 0.9092(6) 0.3815(3) 0.0668(14) Uani 1 1 d . . . . .
C7 C 0.59992(13) 1.0264(6) 0.4040(3) 0.0728(16) Uani 1 1 d . . . . .
H7 H 0.5814 1.0479 0.4167 0.087 Uiso 1 1 calc R U . . .
C8 C 0.62086(14) 1.1106(6) 0.4082(3) 0.0723(16) Uani 1 1 d . . . . .
H8 H 0.6166 1.1916 0.4179 0.087 Uiso 1 1 calc R U . . .
C9 C 0.64855(13) 1.0749(5) 0.3980(3) 0.0639(13) Uani 1 1 d . . . . .
H9 H 0.6634 1.1318 0.4038 0.077 Uiso 1 1 calc R U . . .
C10 C 0.65498(11) 0.9587(5) 0.3797(3) 0.0570(12) Uani 1 1 d . . . . .
C11 C 0.58082(13) 0.8254(7) 0.3884(3) 0.0725(16) Uani 1 1 d . . . . .
C12 C 0.58067(14) 0.7475(7) 0.4523(4) 0.0814(18) Uani 1 1 d . . . . .
C13 C 0.55645(17) 0.6818(8) 0.4626(5) 0.096(2) Uani 1 1 d . . . . .
H13 H 0.5570 0.6267 0.5042 0.116 Uiso 1 1 calc R U . . .
C14 C 0.53162(17) 0.6922(9) 0.4158(5) 0.103(3) Uani 1 1 d . . . . .
C15 C 0.53184(15) 0.7686(9) 0.3540(5) 0.098(2) Uani 1 1 d . . . . .
H15 H 0.5151 0.7759 0.3201 0.117 Uiso 1 1 calc R U . . .
C16 C 0.55553(14) 0.8355(8) 0.3394(4) 0.0826(19) Uani 1 1 d . . . . .
C17 C 0.60541(15) 0.7378(7) 0.5109(4) 0.0819(18) Uani 1 1 d . . . . .
H17A H 0.6216 0.7035 0.4869 0.123 Uiso 1 1 calc R U . . .
H17B H 0.6004 0.6866 0.5534 0.123 Uiso 1 1 calc R U . . .
H17C H 0.6105 0.8171 0.5311 0.123 Uiso 1 1 calc R U . . .
C18 C 0.5054(2) 0.6173(11) 0.4271(6) 0.133(4) Uani 1 1 d . . . . .
H18A H 0.4886 0.6561 0.4017 0.199 Uiso 1 1 calc R U . . .
H18B H 0.5031 0.6093 0.4825 0.199 Uiso 1 1 calc R U . . .
H18C H 0.5077 0.5383 0.4046 0.199 Uiso 1 1 calc R U . . .
C19 C 0.55368(14) 0.9168(8) 0.2714(4) 0.093(2) Uani 1 1 d . . . . .
H19A H 0.5587 0.9977 0.2884 0.140 Uiso 1 1 calc R U . . .
H19B H 0.5343 0.9160 0.2469 0.140 Uiso 1 1 calc R U . . .
H19C H 0.5669 0.8900 0.2342 0.140 Uiso 1 1 calc R U . . .
C20 C 0.68671(11) 0.9336(4) 0.3901(3) 0.0532(11) Uani 1 1 d . . . . .
C21 C 0.70565(11) 0.9730(4) 0.3382(3) 0.0535(11) Uani 1 1 d . . . . .
C22 C 0.73454(11) 0.9707(4) 0.3580(3) 0.0536(11) Uani 1 1 d . . . . .
H22 H 0.7471 0.9991 0.3219 0.064 Uiso 1 1 calc R U . . .
C23 C 0.74609(11) 0.9279(5) 0.4296(3) 0.0575(12) Uani 1 1 d . . . . .
C24 C 0.72695(12) 0.8873(5) 0.4801(3) 0.0583(12) Uani 1 1 d . . . . .
H24 H 0.7341 0.8554 0.5284 0.070 Uiso 1 1 calc R U . . .
C25 C 0.69769(12) 0.8911(5) 0.4633(3) 0.0581(12) Uani 1 1 d . . . . .
C26 C 0.69515(12) 1.0189(5) 0.2584(3) 0.0620(13) Uani 1 1 d . . . . .
H26A H 0.6824 0.9601 0.2325 0.093 Uiso 1 1 calc R U . . .
H26B H 0.7114 1.0320 0.2277 0.093 Uiso 1 1 calc R U . . .
H26C H 0.6849 1.0939 0.2637 0.093 Uiso 1 1 calc R U . . .
C27 C 0.77747(12) 0.9258(5) 0.4501(3) 0.0654(13) Uani 1 1 d . . . . .
H27A H 0.7871 0.8941 0.4065 0.098 Uiso 1 1 calc R U . . .
H27B H 0.7817 0.8752 0.4955 0.098 Uiso 1 1 calc R U . . .
H27C H 0.7842 1.0068 0.4617 0.098 Uiso 1 1 calc R U . . .
C28 C 0.67910(13) 0.8574(6) 0.5266(3) 0.0696(15) Uani 1 1 d . . . . .
H28A H 0.6593 0.8771 0.5105 0.104 Uiso 1 1 calc R U . . .
H28B H 0.6852 0.9013 0.5737 0.104 Uiso 1 1 calc R U . . .
H28C H 0.6807 0.7718 0.5365 0.104 Uiso 1 1 calc R U . . .
C29 C 0.65705(11) 0.7366(5) 0.2153(3) 0.0542(11) Uani 1 1 d . . . . .
C30 C 0.64526(11) 0.8148(5) 0.1562(3) 0.0574(12) Uani 1 1 d . . . . .
C31 C 0.66125(12) 0.8459(5) 0.0958(3) 0.0604(13) Uani 1 1 d . . . . .
H31 H 0.6534 0.9004 0.0581 0.073 Uiso 1 1 calc R U . . .
C32 C 0.68784(11) 0.8011(5) 0.0883(3) 0.0599(13) Uani 1 1 d . . . . .
H32 H 0.6991 0.8293 0.0491 0.072 Uiso 1 1 calc R U . . .
C33 C 0.69789(11) 0.7138(5) 0.1395(3) 0.0585(12) Uani 1 1 d . . . . .
H33 H 0.7154 0.6758 0.1320 0.070 Uiso 1 1 calc R U . . .
C34 C 0.68278(11) 0.6805(5) 0.2017(3) 0.0561(11) Uani 1 1 d . . . . .
C35 C 0.61494(12) 0.8553(6) 0.1423(3) 0.0654(14) Uani 1 1 d . . . . .
C36 C 0.60651(12) 0.9754(6) 0.1485(3) 0.0667(14) Uani 1 1 d . . . . .
C37 C 0.57977(12) 1.0100(7) 0.1167(3) 0.0726(16) Uani 1 1 d . . . . .
H37 H 0.5745 1.0910 0.1211 0.087 Uiso 1 1 calc R U . . .
C38 C 0.56055(13) 0.9331(8) 0.0792(4) 0.0801(19) Uani 1 1 d . . . . .
C39 C 0.56900(14) 0.8152(8) 0.0736(4) 0.085(2) Uani 1 1 d . . . . .
H39 H 0.5561 0.7599 0.0488 0.102 Uiso 1 1 calc R U . . .
C40 C 0.59575(13) 0.7743(7) 0.1029(4) 0.0762(17) Uani 1 1 d . . . . .
C41 C 0.62569(13) 1.0658(6) 0.1879(3) 0.0695(15) Uani 1 1 d . . . . .
H41A H 0.6323 1.0372 0.2395 0.104 Uiso 1 1 calc R U . . .
H41B H 0.6153 1.1407 0.1923 0.104 Uiso 1 1 calc R U . . .
H41C H 0.6421 1.0788 0.1576 0.104 Uiso 1 1 calc R U . . .
C42 C 0.53211(14) 0.9766(9) 0.0451(5) 0.107(3) Uani 1 1 d . . . . .
H42A H 0.5223 1.0182 0.0849 0.160 Uiso 1 1 calc R U . . .
H42B H 0.5206 0.9086 0.0259 0.160 Uiso 1 1 calc R U . . .
H42C H 0.5349 1.0311 0.0023 0.160 Uiso 1 1 calc R U . . .
C43 C 0.60432(15) 0.6496(7) 0.0866(5) 0.088(2) Uani 1 1 d . . . . .
H43A H 0.6215 0.6504 0.0584 0.132 Uiso 1 1 calc R U . . .
H43B H 0.5889 0.6098 0.0554 0.132 Uiso 1 1 calc R U . . .
H43C H 0.6082 0.6067 0.1355 0.132 Uiso 1 1 calc R U . . .
C44 C 0.69494(11) 0.5769(5) 0.2488(3) 0.0540(11) Uani 1 1 d . . . . .
C45 C 0.68099(12) 0.4663(5) 0.2445(3) 0.0623(13) Uani 1 1 d . . . . .
C46 C 0.69168(12) 0.3741(5) 0.2909(4) 0.0662(14) Uani 1 1 d . . . . .
H46 H 0.6821 0.2997 0.2881 0.079 Uiso 1 1 calc R U . . .
C47 C 0.71561(13) 0.3860(5) 0.3408(3) 0.0653(14) Uani 1 1 d . . . . .
C48 C 0.73034(12) 0.4922(5) 0.3403(3) 0.0598(12) Uani 1 1 d . . . . .
H48 H 0.7475 0.5005 0.3723 0.072 Uiso 1 1 calc R U . . .
C49 C 0.72069(11) 0.5865(5) 0.2943(3) 0.0544(11) Uani 1 1 d . . . . .
C50 C 0.65457(14) 0.4470(6) 0.1893(4) 0.0798(17) Uani 1 1 d . . . . .
H50A H 0.6378 0.4755 0.2135 0.120 Uiso 1 1 calc R U . . .
H50B H 0.6524 0.3620 0.1778 0.120 Uiso 1 1 calc R U . . .
H50C H 0.6566 0.4910 0.1413 0.120 Uiso 1 1 calc R U . . .
C51 C 0.72492(15) 0.2885(6) 0.3960(4) 0.0789(17) Uani 1 1 d . . . . .
H51A H 0.7438 0.3071 0.4208 0.118 Uiso 1 1 calc R U . . .
H51B H 0.7258 0.2132 0.3678 0.118 Uiso 1 1 calc R U . . .
H51C H 0.7113 0.2812 0.4356 0.118 Uiso 1 1 calc R U . . .
C52 C 0.73757(12) 0.7003(5) 0.2974(4) 0.0652(14) Uani 1 1 d . . . . .
H52A H 0.7451 0.7143 0.2472 0.098 Uiso 1 1 calc R U . . .
H52B H 0.7533 0.6940 0.3374 0.098 Uiso 1 1 calc R U . . .
H52C H 0.7252 0.7667 0.3095 0.098 Uiso 1 1 calc R U . . .

loop_
_atom_site_aniso_label
_atom_site_aniso_U_11
_atom_site_aniso_U_22
_atom_site_aniso_U_33
_atom_site_aniso_U_23
_atom_site_aniso_U_13
_atom_site_aniso_U_12
Ge1 0.0546(4) 0.0646(4) 0.0586(4) 0.0029(3) 0.0062(3) 0.0007(3)
Zn1 0.0670(6) 0.1066(8) 0.1170(8) -0.0212(6) 0.0193(5) -0.0194(5)
C1 0.066(3) 0.070(3) 0.055(3) 0.021(2) 0.014(2) 0.019(3)
C2 0.117(6) 0.091(5) 0.107(6) 0.034(4) 0.040(5) 0.023(5)
C3 0.084(8) 0.112(16) 0.176(18) -0.034(15) 0.011(8) -0.058(10)
C4 0.15(2) 0.14(2) 0.20(3) -0.046(16) 0.071(19) -0.080(18)
C3B 0.083(8) 0.111(17) 0.175(18) -0.034(15) 0.011(8) -0.058(10)
C4B 0.15(2) 0.14(2) 0.20(3) -0.046(17) 0.07(2) -0.080(18)
C5 0.063(3) 0.061(3) 0.044(2) -0.002(2) 0.000(2) 0.006(2)
C6 0.059(3) 0.089(4) 0.052(3) 0.006(3) 0.001(2) 0.014(3)
C7 0.064(3) 0.099(5) 0.055(3) 0.003(3) 0.002(2) 0.018(3)
C8 0.075(4) 0.080(4) 0.060(3) 0.000(3) -0.009(3) 0.021(3)
C9 0.071(3) 0.065(3) 0.055(3) 0.004(2) -0.005(2) 0.010(3)
C10 0.063(3) 0.064(3) 0.044(2) 0.002(2) 0.000(2) 0.003(2)
C11 0.059(3) 0.097(4) 0.063(3) 0.004(3) 0.013(3) 0.012(3)
C12 0.068(4) 0.107(5) 0.071(4) -0.002(4) 0.020(3) 0.016(4)
C13 0.085(5) 0.121(6) 0.088(5) 0.012(4) 0.035(4) 0.003(5)
C14 0.077(5) 0.131(7) 0.106(6) 0.002(5) 0.036(4) -0.009(5)
C15 0.061(4) 0.144(7) 0.088(5) -0.003(5) 0.014(3) -0.003(4)
C16 0.059(3) 0.123(6) 0.067(4) 0.002(4) 0.012(3) 0.003(4)
C17 0.078(4) 0.102(5) 0.069(4) 0.015(3) 0.022(3) 0.017(4)
C18 0.095(6) 0.175(10) 0.133(8) 0.020(7) 0.042(6) -0.019(7)
C19 0.056(3) 0.143(7) 0.079(4) 0.019(4) -0.003(3) 0.007(4)
C20 0.054(3) 0.050(3) 0.054(3) -0.006(2) -0.003(2) 0.003(2)
C21 0.065(3) 0.046(2) 0.049(2) -0.003(2) -0.001(2) 0.004(2)
C22 0.058(3) 0.049(3) 0.053(3) -0.002(2) 0.000(2) -0.002(2)
C23 0.060(3) 0.049(3) 0.062(3) -0.002(2) -0.005(2) 0.001(2)
C24 0.063(3) 0.058(3) 0.053(3) -0.001(2) -0.006(2) 0.004(2)
C25 0.066(3) 0.050(3) 0.057(3) 0.000(2) -0.002(2) 0.004(2)
C26 0.061(3) 0.069(3) 0.055(3) 0.002(2) -0.001(2) -0.004(3)
C27 0.062(3) 0.064(3) 0.069(3) 0.010(3) -0.005(3) -0.002(3)
C28 0.068(3) 0.083(4) 0.057(3) 0.003(3) 0.001(3) 0.009(3)
C29 0.051(3) 0.066(3) 0.046(2) -0.002(2) 0.0033(19) -0.011(2)
C30 0.053(3) 0.064(3) 0.054(3) -0.006(2) -0.004(2) 0.000(2)
C31 0.060(3) 0.069(3) 0.050(3) 0.001(2) -0.007(2) 0.002(3)
C32 0.054(3) 0.078(4) 0.048(3) 0.000(2) 0.003(2) 0.001(3)
C33 0.052(3) 0.069(3) 0.054(3) -0.007(2) -0.001(2) 0.007(2)
C34 0.055(3) 0.061(3) 0.052(3) -0.007(2) 0.001(2) -0.003(2)
C35 0.057(3) 0.090(4) 0.048(3) 0.004(3) -0.002(2) 0.002(3)
C36 0.059(3) 0.087(4) 0.053(3) 0.010(3) 0.000(2) 0.011(3)
C37 0.060(3) 0.098(5) 0.060(3) 0.020(3) 0.004(3) 0.010(3)
C38 0.052(3) 0.116(6) 0.072(4) 0.024(4) 0.000(3) 0.008(3)
C39 0.059(3) 0.126(6) 0.068(4) 0.007(4) -0.007(3) -0.010(4)
C40 0.053(3) 0.101(5) 0.073(4) -0.001(3) -0.006(3) -0.003(3)
C41 0.065(3) 0.082(4) 0.060(3) 0.009(3) -0.004(3) 0.020(3)
C42 0.058(4) 0.166(9) 0.094(5) 0.025(5) -0.013(3) 0.009(5)
C43 0.070(4) 0.093(5) 0.099(5) -0.006(4) -0.013(3) -0.015(4)
C44 0.056(3) 0.057(3) 0.049(2) -0.005(2) 0.007(2) 0.004(2)
C45 0.058(3) 0.059(3) 0.070(3) -0.009(2) 0.009(2) -0.001(2)
C46 0.064(3) 0.054(3) 0.081(4) -0.006(3) 0.012(3) 0.000(2)
C47 0.074(4) 0.057(3) 0.067(3) -0.001(2) 0.014(3) 0.007(3)
C48 0.063(3) 0.064(3) 0.052(3) -0.003(2) 0.004(2) 0.007(3)
C49 0.060(3) 0.053(3) 0.050(2) -0.005(2) 0.008(2) 0.001(2)
C50 0.072(4) 0.063(3) 0.103(5) -0.009(3) -0.007(3) -0.012(3)
C51 0.085(4) 0.068(4) 0.085(4) 0.014(3) 0.018(3) 0.010(3)
C52 0.062(3) 0.058(3) 0.073(3) 0.004(3) -0.015(3) 0.000(2)

loop_
_atom_type_symbol
_atom_type_description
_atom_type_scat_dispersion_real
_atom_type_scat_dispersion_imag
_atom_type_scat_source
C C 0.0181 0.0091 'International Tables Vol C Tables 4.2.6.8 and 6.1.1.4'
H H 0.0000 0.0000 'International Tables Vol C Tables 4.2.6.8 and 6.1.1.4'
Zn Zn -1.5491 0.6778 'International Tables Vol C Tables 4.2.6.8 and 6.1.1.4'
Ge Ge -1.0885 0.8855 'International Tables Vol C Tables 4.2.6.8 and 6.1.1.4'

loop_
_geom_angle_atom_site_label_1
_geom_angle_atom_site_label_2
_geom_angle_atom_site_label_3
_geom_angle
C1 Ge1 C29 114.0(2)
C1 Ge1 C5 107.2(2)
C29 Ge1 C5 109.0(2)
C1 Ge1 Zn1 108.92(18)
C29 Ge1 Zn1 109.67(14)
C5 Ge1 Zn1 107.93(16)
C3 Zn1 Ge1 159.6(6)
C3B Zn1 Ge1 168.0(13)
C2 C1 Ge1 115.4(5)
C2 C1 H1A 108.4
Ge1 C1 H1A 108.4
C2 C1 H1B 108.4
Ge1 C1 H1B 108.4
H1A C1 H1B 107.5
C1 C2 H2A 109.5
C1 C2 H2B 109.5
H2A C2 H2B 109.5
C1 C2 H2C 109.5
H2A C2 H2C 109.5
H2B C2 H2C 109.5
C4 C3 Zn1 114.6(14)
C4 C3 H3A 108.6
Zn1 C3 H3A 108.6
C4 C3 H3B 108.6
Zn1 C3 H3B 108.6
H3A C3 H3B 107.6
C3 C4 H4A 109.5
C3 C4 H4B 109.5
H4A C4 H4B 109.5
C3 C4 H4C 109.5
H4A C4 H4C 109.5
H4B C4 H4C 109.5
C4B C3B Zn1 115(2)
C4B C3B H3B1 108.5
Zn1 C3B H3B1 108.5
C4B C3B H3B2 108.5
Zn1 C3B H3B2 108.5
H3B1 C3B H3B2 107.5
C3B C4B H4B1 109.5
C3B C4B H4B2 109.5
H4B1 C4B H4B2 109.5
C3B C4B H4B3 109.5
H4B1 C4B H4B3 109.5
H4B2 C4B H4B3 109.5
C10 C5 C6 117.3(5)
C10 C5 Ge1 125.8(4)
C6 C5 Ge1 116.8(4)
C7 C6 C5 119.6(6)
C7 C6 C11 114.9(5)
C5 C6 C11 125.0(6)
C8 C7 C6 121.8(6)
C8 C7 H7 119.1
C6 C7 H7 119.1
C7 C8 C9 118.4(6)
C7 C8 H8 120.8
C9 C8 H8 120.8
C10 C9 C8 121.8(6)
C10 C9 H9 119.1
C8 C9 H9 119.1
C9 C10 C5 119.9(5)
C9 C10 C20 112.3(5)
C5 C10 C20 127.3(5)
C12 C11 C16 117.8(6)
C12 C11 C6 120.3(6)
C16 C11 C6 121.1(6)
C13 C12 C11 119.2(7)
C13 C12 C17 118.8(7)
C11 C12 C17 122.0(7)
C14 C13 C12 123.4(8)
C14 C13 H13 118.3
C12 C13 H13 118.3
C15 C14 C13 117.1(7)
C15 C14 C18 120.2(9)
C13 C14 C18 122.6(9)
C14 C15 C16 122.5(7)
C14 C15 H15 118.7
C16 C15 H15 118.7
C15 C16 C11 120.0(7)
C15 C16 C19 118.7(7)
C11 C16 C19 121.3(6)
C12 C17 H17A 109.5
C12 C17 H17B 109.5
H17A C17 H17B 109.5
C12 C17 H17C 109.5
H17A C17 H17C 109.5
H17B C17 H17C 109.5
C14 C18 H18A 109.5
C14 C18 H18B 109.5
H18A C18 H18B 109.5
C14 C18 H18C 109.5
H18A C18 H18C 109.5
H18B C18 H18C 109.5
C16 C19 H19A 109.5
C16 C19 H19B 109.5
H19A C19 H19B 109.5
C16 C19 H19C 109.5
H19A C19 H19C 109.5
H19B C19 H19C 109.5
C21 C20 C25 118.7(5)
C21 C20 C10 122.8(4)
C25 C20 C10 117.1(5)
C22 C21 C20 120.4(5)
C22 C21 C26 118.5(5)
C20 C21 C26 121.1(5)
C21 C22 C23 122.3(5)
C21 C22 H22 118.8
C23 C22 H22 118.8
C24 C23 C22 116.5(5)
C24 C23 C27 121.8(5)
C22 C23 C27 121.6(5)
C23 C24 C25 123.0(5)
C23 C24 H24 118.5
C25 C24 H24 118.5
C24 C25 C20 119.0(5)
C24 C25 C28 117.8(5)
C20 C25 C28 123.0(5)
C21 C26 H26A 109.5
C21 C26 H26B 109.5
H26A C26 H26B 109.5
C21 C26 H26C 109.5
H26A C26 H26C 109.5
H26B C26 H26C 109.5
C23 C27 H27A 109.5
C23 C27 H27B 109.5
H27A C27 H27B 109.5
C23 C27 H27C 109.5
H27A C27 H27C 109.5
H27B C27 H27C 109.5
C25 C28 H28A 109.5
C25 C28 H28B 109.5
H28A C28 H28B 109.5
C25 C28 H28C 109.5
H28A C28 H28C 109.5
H28B C28 H28C 109.5
C34 C29 C30 116.6(5)
C34 C29 Ge1 124.1(4)
C30 C29 Ge1 119.3(4)
C31 C30 C29 119.6(5)
C31 C30 C35 111.8(5)
C29 C30 C35 127.8(5)
C32 C31 C30 122.6(5)
C32 C31 H31 118.7
C30 C31 H31 118.7
C31 C32 C33 118.1(5)
C31 C32 H32 121.0
C33 C32 H32 121.0
C32 C33 C34 121.3(5)
C32 C33 H33 119.4
C34 C33 H33 119.4
C33 C34 C29 120.8(5)
C33 C34 C44 115.6(5)
C29 C34 C44 123.5(5)
C36 C35 C40 118.4(5)
C36 C35 C30 123.1(5)
C40 C35 C30 116.5(6)
C37 C36 C35 119.2(6)
C37 C36 C41 119.4(6)
C35 C36 C41 121.5(5)
C38 C37 C36 123.7(7)
C38 C37 H37 118.2
C36 C37 H37 118.2
C37 C38 C39 116.7(6)
C37 C38 C42 121.0(8)
C39 C38 C42 122.3(7)
C38 C39 C40 122.9(7)
C38 C39 H39 118.6
C40 C39 H39 118.6
C39 C40 C35 119.1(7)
C39 C40 C43 119.3(6)
C35 C40 C43 121.4(6)
C36 C41 H41A 109.5
C36 C41 H41B 109.5
H41A C41 H41B 109.5
C36 C41 H41C 109.5
H41A C41 H41C 109.5
H41B C41 H41C 109.5
C38 C42 H42A 109.5
C38 C42 H42B 109.5
H42A C42 H42B 109.5
C38 C42 H42C 109.5
H42A C42 H42C 109.5
H42B C42 H42C 109.5
C40 C43 H43A 109.5
C40 C43 H43B 109.5
H43A C43 H43B 109.5
C40 C43 H43C 109.5
H43A C43 H43C 109.5
H43B C43 H43C 109.5
C49 C44 C45 118.7(5)
C49 C44 C34 121.5(5)
C45 C44 C34 119.8(5)
C46 C45 C44 118.9(5)
C46 C45 C50 120.0(5)
C44 C45 C50 121.0(5)
C47 C46 C45 122.5(5)
C47 C46 H46 118.7
C45 C46 H46 118.7
C46 C47 C48 117.9(5)
C46 C47 C51 121.1(6)
C48 C47 C51 120.9(6)
C47 C48 C49 121.6(5)
C47 C48 H48 119.2
C49 C48 H48 119.2
C48 C49 C44 119.8(5)
C48 C49 C52 118.8(5)
C44 C49 C52 121.2(5)
C45 C50 H50A 109.5
C45 C50 H50B 109.5
H50A C50 H50B 109.5
C45 C50 H50C 109.5
H50A C50 H50C 109.5
H50B C50 H50C 109.5
C47 C51 H51A 109.5
C47 C51 H51B 109.5
H51A C51 H51B 109.5
C47 C51 H51C 109.5
H51A C51 H51C 109.5
H51B C51 H51C 109.5
C49 C52 H52A 109.5
C49 C52 H52B 109.5
H52A C52 H52B 109.5
C49 C52 H52C 109.5
H52A C52 H52C 109.5
H52B C52 H52C 109.5

loop_
_geom_bond_atom_site_label_1
_geom_bond_atom_site_label_2
_geom_bond_distance
Ge1 C1 1.991(5)
Ge1 C29 2.022(5)
Ge1 C5 2.022(5)
Ge1 Zn1 2.3839(11)
Zn1 C3 1.998(9)
Zn1 C3B 1.998(11)
C1 C2 1.495(10)
C1 H1A 0.9900
C1 H1B 0.9900
C2 H2A 0.9800
C2 H2B 0.9800
C2 H2C 0.9800
C3 C4 1.511(10)
C3 H3A 0.9900
C3 H3B 0.9900
C4 H4A 0.9800
C4 H4B 0.9800
C4 H4C 0.9800
C3B C4B 1.505(10)
C3B H3B1 0.9900
C3B H3B2 0.9900
C4B H4B1 0.9800
C4B H4B2 0.9800
C4B H4B3 0.9800
C5 C10 1.415(8)
C5 C6 1.423(8)
C6 C7 1.401(9)
C6 C11 1.493(9)
C7 C8 1.367(9)
C7 H7 0.9500
C8 C9 1.392(8)
C8 H8 0.9500
C9 C10 1.384(8)
C9 H9 0.9500
C10 C20 1.521(7)
C11 C12 1.414(10)
C11 C16 1.415(9)
C12 C13 1.385(11)
C12 C17 1.492(10)
C13 C14 1.377(12)
C13 H13 0.9500
C14 C15 1.376(12)
C14 C18 1.522(12)
C15 C16 1.387(10)
C15 H15 0.9500
C16 C19 1.489(10)
C17 H17A 0.9800
C17 H17B 0.9800
C17 H17C 0.9800
C18 H18A 0.9800
C18 H18B 0.9800
C18 H18C 0.9800
C19 H19A 0.9800
C19 H19B 0.9800
C19 H19C 0.9800
C20 C21 1.391(7)
C20 C25 1.418(7)
C21 C22 1.380(7)
C21 C26 1.524(7)
C22 C23 1.403(7)
C22 H22 0.9500
C23 C24 1.384(8)
C23 C27 1.496(7)
C24 C25 1.389(8)
C24 H24 0.9500
C25 C28 1.507(8)
C26 H26A 0.9800
C26 H26B 0.9800
C26 H26C 0.9800
C27 H27A 0.9800
C27 H27B 0.9800
C27 H27C 0.9800
C28 H28A 0.9800
C28 H28B 0.9800
C28 H28C 0.9800
C29 C34 1.405(8)
C29 C30 1.431(8)
C30 C31 1.384(8)
C30 C35 1.503(8)
C31 C32 1.368(8)
C31 H31 0.9500
C32 C33 1.383(8)
C32 H32 0.9500
C33 C34 1.392(8)
C33 H33 0.9500
C34 C44 1.510(7)
C35 C36 1.415(9)
C35 C40 1.421(9)
C36 C37 1.393(8)
C36 C41 1.490(9)
C37 C38 1.379(10)
C37 H37 0.9500
C38 C39 1.390(11)
C38 C42 1.505(9)
C39 C40 1.401(9)
C39 H39 0.9500
C40 C43 1.492(10)
C41 H41A 0.9800
C41 H41B 0.9800
C41 H41C 0.9800
C42 H42A 0.9800
C42 H42B 0.9800
C42 H42C 0.9800
C43 H43A 0.9800
C43 H43B 0.9800
C43 H43C 0.9800
C44 C49 1.401(7)
C44 C45 1.406(8)
C45 C46 1.383(8)
C45 C50 1.527(8)
C46 C47 1.376(8)
C46 H46 0.9500
C47 C48 1.381(8)
C47 C51 1.500(8)
C48 C49 1.383(7)
C48 H48 0.9500
C49 C52 1.506(7)
C50 H50A 0.9800
C50 H50B 0.9800
C50 H50C 0.9800
C51 H51A 0.9800
C51 H51B 0.9800
C51 H51C 0.9800
C52 H52A 0.9800
C52 H52B 0.9800
C52 H52C 0.9800

loop_
_geom_torsion_atom_site_label_1
_geom_torsion_atom_site_label_2
_geom_torsion_atom_site_label_3
_geom_torsion_atom_site_label_4
_geom_torsion
C10 C5 C6 C7 8.4(7)
Ge1 C5 C6 C7 -168.8(4)
C10 C5 C6 C11 -163.2(5)
Ge1 C5 C6 C11 19.6(7)
C5 C6 C7 C8 1.1(8)
C11 C6 C7 C8 173.5(5)
C6 C7 C8 C9 -7.2(8)
C7 C8 C9 C10 3.6(8)
C8 C9 C10 C5 6.1(8)
C8 C9 C10 C20 -166.4(5)
C6 C5 C10 C9 -11.9(7)
Ge1 C5 C10 C9 165.0(4)
C6 C5 C10 C20 159.4(5)
Ge1 C5 C10 C20 -23.7(7)
C7 C6 C11 C12 -100.2(7)
C5 C6 C11 C12 71.7(8)
C7 C6 C11 C16 68.8(8)
C5 C6 C11 C16 -119.3(7)
C16 C11 C12 C13 2.4(10)
C6 C11 C12 C13 171.7(7)
C16 C11 C12 C17 -174.9(7)
C6 C11 C12 C17 -5.5(10)
C11 C12 C13 C14 -3.3(13)
C17 C12 C13 C14 174.0(8)
C12 C13 C14 C15 2.9(14)
C12 C13 C14 C18 178.7(8)
C13 C14 C15 C16 -1.6(14)
C18 C14 C15 C16 -177.5(9)
C14 C15 C16 C11 0.8(13)
C14 C15 C16 C19 -179.4(8)
C12 C11 C16 C15 -1.2(11)
C6 C11 C16 C15 -170.5(7)
C12 C11 C16 C19 179.1(7)
C6 C11 C16 C19 9.8(11)
C9 C10 C20 C21 -75.6(6)
C5 C10 C20 C21 112.6(6)
C9 C10 C20 C25 90.7(6)
C5 C10 C20 C25 -81.1(6)
C25 C20 C21 C22 -0.1(7)
C10 C20 C21 C22 166.0(5)
C25 C20 C21 C26 179.6(5)
C10 C20 C21 C26 -14.4(7)
C20 C21 C22 C23 0.9(8)
C26 C21 C22 C23 -178.8(5)
C21 C22 C23 C24 0.1(8)
C21 C22 C23 C27 179.9(5)
C22 C23 C24 C25 -2.0(8)
C27 C23 C24 C25 178.2(5)
C23 C24 C25 C20 2.8(8)
C23 C24 C25 C28 -173.1(5)
C21 C20 C25 C24 -1.7(7)
C10 C20 C25 C24 -168.5(5)
C21 C20 C25 C28 174.0(5)
C10 C20 C25 C28 7.2(8)
C34 C29 C30 C31 -10.0(7)
Ge1 C29 C30 C31 169.0(4)
C34 C29 C30 C35 158.9(5)
Ge1 C29 C30 C35 -22.1(7)
C29 C30 C31 C32 2.5(8)
C35 C30 C31 C32 -168.0(5)
C30 C31 C32 C33 5.8(8)
C31 C32 C33 C34 -6.4(8)
C32 C33 C34 C29 -1.4(8)
C32 C33 C34 C44 175.0(5)
C30 C29 C34 C33 9.5(7)
Ge1 C29 C34 C33 -169.5(4)
C30 C29 C34 C44 -166.6(5)
Ge1 C29 C34 C44 14.5(7)
C31 C30 C35 C36 -74.1(7)
C29 C30 C35 C36 116.3(7)
C31 C30 C35 C40 89.7(6)
C29 C30 C35 C40 -79.9(7)
C40 C35 C36 C37 0.6(8)
C30 C35 C36 C37 164.2(5)
C40 C35 C36 C41 -178.9(5)
C30 C35 C36 C41 -15.4(8)
C35 C36 C37 C38 0.4(9)
C41 C36 C37 C38 180.0(6)
C36 C37 C38 C39 -0.2(9)
C36 C37 C38 C42 -179.1(6)
C37 C38 C39 C40 -1.1(10)
C42 C38 C39 C40 177.9(6)
C38 C39 C40 C35 2.1(10)
C38 C39 C40 C43 -173.1(7)
C36 C35 C40 C39 -1.8(9)
C30 C35 C40 C39 -166.4(6)
C36 C35 C40 C43 173.3(6)
C30 C35 C40 C43 8.7(9)
C33 C34 C44 C49 68.4(6)
C29 C34 C44 C49 -115.4(6)
C33 C34 C44 C45 -108.5(6)
C29 C34 C44 C45 67.7(7)
C49 C44 C45 C46 6.1(8)
C34 C44 C45 C46 -177.0(5)
C49 C44 C45 C50 -173.5(5)
C34 C44 C45 C50 3.5(8)
C44 C45 C46 C47 -0.4(9)
C50 C45 C46 C47 179.1(6)
C45 C46 C47 C48 -4.4(9)
C45 C46 C47 C51 173.7(6)
C46 C47 C48 C49 3.5(8)
C51 C47 C48 C49 -174.5(5)
C47 C48 C49 C44 2.1(8)
C47 C48 C49 C52 179.1(5)
C45 C44 C49 C48 -6.9(7)
C34 C44 C49 C48 176.2(5)
C45 C44 C49 C52 176.1(5)
C34 C44 C49 C52 -0.8(7)
